data_4519458
loop_
_publ_author_name
'Abdel Rahman Al Ahmad'
'Thierry Maris'
'Christian Pellerin'
'James D. Wuest'

_publ_section_title
;
 Adding a Pinch of Salt: Using Ionic Mixed-Crystal Seeds to Search for New
 Solid Forms
;
_journal_name_full 'Crystal Growth & Design'
_journal_page_first 7472
_journal_page_last 7481
_journal_paper_doi 10.1021/acs.cgd.3c00884
_journal_volume 23
_journal_year 2023
_chemical_formula_moiety 'C12 H14 N2, 1.208(I), 0.792(Br)'
_chemical_formula_sum 'C12 H14 Br0.79 I1.21 N2'
_chemical_formula_weight 402.93
_chemical_name_common 'Paraquat Iodide Bromide 1.21:0.79'
_chemical_name_systematic
;
1,1'-dimethyl-4,4'-bipyridin-1-ium iodide bromide
;
_space_group_crystal_system monoclinic
_space_group_IT_number 14
_space_group_name_Hall '-P 2ybc'
_space_group_name_H-M_alt 'P 1 21/c 1'
_atom_sites_solution_hydrogens geom
_atom_sites_solution_primary dual
_cell_angle_alpha 90
_cell_angle_beta 95.912(2)
_cell_angle_gamma 90
_cell_formula_units_Z 2
_cell_length_a 6.0357(3)
_cell_length_b 8.1410(3)
_cell_length_c 13.9228(6)
_cell_measurement_reflns_used 5132
_cell_measurement_temperature 150
_cell_measurement_theta_max 55.009
_cell_measurement_theta_min 2.777
_cell_volume 680.48(5)
_computing_cell_refinement
;
SAINT (2020) V8.40B; Integration Software for Single Crystal Data.
Bruker AXS Inc., Madison, WI 53719-1173.
;
_computing_data_collection
;
APEX 3 (2019) Bruker AXS Inc., Madison, WI 53719-1173.
;
_computing_data_reduction
;
SAINT (2020) V8.40B; Integration Software for Single Crystal Data.
Bruker AXS Inc., Madison, WI 53719-1173.
;
_computing_molecular_graphics 'Olex2 1.5 (Dolomanov et al., 2009)'
_computing_publication_material 'Olex2 1.5 (Dolomanov et al., 2009)'
_computing_structure_refinement 'XL  (Sheldrick, 2008)'
_computing_structure_solution 'SHELXT 2018/2 (Sheldrick, 2018)'
_diffrn_ambient_temperature 150
_diffrn_detector 'CMOS Area detector'
_diffrn_detector_area_resol_mean 10.42
_diffrn_detector_type 'Bruker CMOS Photon III '
_diffrn_measured_fraction_theta_full 0.993
_diffrn_measured_fraction_theta_max 0.991
_diffrn_measurement_device 'k-geometry diffractometer'
_diffrn_measurement_device_type 'Bruker Venture Metaljet'
_diffrn_measurement_method '\w and \f scans'
_diffrn_radiation_collimation 'Focusing mirrors'
_diffrn_radiation_monochromator 'Helios MX Mirror Optics'
_diffrn_radiation_probe x-ray
_diffrn_radiation_type 'Ga K\a'
_diffrn_radiation_wavelength 1.34139
_diffrn_reflns_av_R_equivalents 0.0312
_diffrn_reflns_av_unetI/netI 0.0226
_diffrn_reflns_Laue_measured_fraction_full 0.993
_diffrn_reflns_Laue_measured_fraction_max 0.991
_diffrn_reflns_limit_h_max 7
_diffrn_reflns_limit_h_min -7
_diffrn_reflns_limit_k_max 9
_diffrn_reflns_limit_k_min -9
_diffrn_reflns_limit_l_max 16
_diffrn_reflns_limit_l_min -16
_diffrn_reflns_number 6322
_diffrn_reflns_point_group_measured_fraction_full 0.993
_diffrn_reflns_point_group_measured_fraction_max 0.991
_diffrn_reflns_theta_full 53.594
_diffrn_reflns_theta_max 54.984
_diffrn_reflns_theta_min 5.484
_diffrn_source 'Metal Jet'
_diffrn_source_current 2.86
_diffrn_source_power 0.19937059999999998
_diffrn_source_target Ga
_diffrn_source_type 'Gallium Liquid Metal Jet Source'
_diffrn_source_voltage 69.71
_exptl_absorpt_coefficient_mu 16.939
_exptl_absorpt_correction_T_max 0.1122
_exptl_absorpt_correction_T_min 0.0328
_exptl_absorpt_correction_type multi-scan
_exptl_absorpt_process_details
;
SADABS-2016/2 (Bruker,2016/2) was used for absorption correction.
wR2(int) was 0.1114 before and 0.0592 after correction.
The Ratio of minimum to maximum transmission is 0.2923.
The \l/2 correction factor is Not present.
;
_exptl_crystal_colour 'clear light orange'
_exptl_crystal_colour_lustre clear
_exptl_crystal_colour_modifier light
_exptl_crystal_colour_primary orange
_exptl_crystal_density_diffrn 1.966
_exptl_crystal_description Block
_exptl_crystal_F_000 384
_exptl_crystal_size_max 0.22
_exptl_crystal_size_mid 0.14
_exptl_crystal_size_min 0.12
_refine_diff_density_max 0.510
_refine_diff_density_min -0.345
_refine_diff_density_rms 0.070
_refine_ls_extinction_coef .
_refine_ls_extinction_method none
_refine_ls_goodness_of_fit_ref 1.076
_refine_ls_hydrogen_treatment constr
_refine_ls_matrix_type full
_refine_ls_number_parameters 78
_refine_ls_number_reflns 1293
_refine_ls_number_restraints 0
_refine_ls_restrained_S_all 1.076
_refine_ls_R_factor_all 0.0236
_refine_ls_R_factor_gt 0.0209
_refine_ls_shift/su_max 0.001
_refine_ls_shift/su_mean 0.000
_refine_ls_structure_factor_coef Fsqd
_refine_ls_weighting_details 'w=1/[\s^2^(Fo^2^)+(0.0222P)^2^+0.5117P] where P=(Fo^2^+2Fc^2^)/3'
_refine_ls_weighting_scheme calc
_refine_ls_wR_factor_gt 0.0512
_refine_ls_wR_factor_ref 0.0532
_reflns_Friedel_coverage 0.000
_reflns_Friedel_fraction_full .
_reflns_Friedel_fraction_max .
_reflns_number_gt 1184
_reflns_number_total 1293
_reflns_threshold_expression 'I > 2\s(I)'
_cod_data_source_file S12_Pq-Br_0_79_I_1_21_P21_c.cif
_cod_data_source_block jw25373
_cod_database_code 4519458

loop_
_space_group_symop_id
_space_group_symop_operation_xyz
1 'x, y, z'
2 '-x, y+1/2, -z+1/2'
3 '-x, -y, -z'
4 'x, -y-1/2, z-1/2'

loop_
_atom_site_label
_atom_site_type_symbol
_atom_site_fract_x
_atom_site_fract_y
_atom_site_fract_z
_atom_site_U_iso_or_equiv
_atom_site_adp_type
_atom_site_occupancy
_atom_site_site_symmetry_order
_atom_site_calc_flag
_atom_site_refinement_flags_posn
_atom_site_refinement_flags_adp
_atom_site_refinement_flags_occupancy
_atom_site_disorder_assembly
_atom_site_disorder_group
I1 I 0.8337(7) 0.4236(6) 0.3263(3) 0.0434(3) Uani 0.604(8) 1 d . . P A 1
Br1 Br 0.8158(18) 0.4152(15) 0.3204(8) 0.0434(3) Uani 0.396(8) 1 d . . P A 2
N1 N 0.5232(4) 0.7637(3) 0.43448(18) 0.0439(6) Uani 1 1 d . . . . .
C1 C 0.6373(5) 0.8278(4) 0.3655(2) 0.0492(8) Uani 1 1 d . . . . .
H1 H 0.589552 0.807111 0.299490 0.059 Uiso 1 1 calc R U . . .
C2 C 0.8227(5) 0.9234(4) 0.3898(2) 0.0476(8) Uani 1 1 d . . . . .
H2 H 0.899557 0.970697 0.340423 0.057 Uiso 1 1 calc R U . . .
C3 C 0.8981(5) 0.9510(3) 0.4859(2) 0.0410(7) Uani 1 1 d . . . . .
C4 C 0.7758(5) 0.8816(4) 0.5560(2) 0.0469(7) Uani 1 1 d . . . . .
H4 H 0.821740 0.898178 0.622599 0.056 Uiso 1 1 calc R U . . .
C5 C 0.5899(5) 0.7898(4) 0.5283(2) 0.0453(7) Uani 1 1 d . . . . .
H5 H 0.506938 0.743987 0.576170 0.054 Uiso 1 1 calc R U . . .
C6 C 0.3260(5) 0.6589(4) 0.4054(2) 0.0502(8) Uani 1 1 d . . . . .
H6A H 0.227646 0.715399 0.355584 0.075 Uiso 1 1 calc R U . . .
H6B H 0.245163 0.637907 0.461732 0.075 Uiso 1 1 calc R U . . .
H6C H 0.375074 0.554434 0.379831 0.075 Uiso 1 1 calc R U . . .

loop_
_atom_site_aniso_label
_atom_site_aniso_U_11
_atom_site_aniso_U_22
_atom_site_aniso_U_33
_atom_site_aniso_U_23
_atom_site_aniso_U_13
_atom_site_aniso_U_12
I1 0.0388(7) 0.0477(5) 0.0448(6) -0.0006(4) 0.0087(4) -0.0027(4)
Br1 0.0388(7) 0.0477(5) 0.0448(6) -0.0006(4) 0.0087(4) -0.0027(4)
N1 0.0373(13) 0.0398(13) 0.0550(15) -0.0007(11) 0.0068(10) 0.0040(10)
C1 0.0442(17) 0.0566(19) 0.0473(17) -0.0043(14) 0.0077(13) 0.0010(14)
C2 0.0427(17) 0.0563(19) 0.0453(17) 0.0012(13) 0.0116(13) 0.0003(13)
C3 0.0366(15) 0.0393(15) 0.0478(16) -0.0006(12) 0.0077(12) 0.0075(12)
C4 0.0460(17) 0.0468(16) 0.0485(17) 0.0029(13) 0.0082(13) 0.0009(13)
C5 0.0424(16) 0.0448(16) 0.0494(17) 0.0052(13) 0.0076(12) 0.0007(13)
C6 0.0413(17) 0.0491(18) 0.0608(19) -0.0012(15) 0.0074(14) -0.0033(14)

loop_
_atom_type_symbol
_atom_type_description
_atom_type_scat_dispersion_real
_atom_type_scat_dispersion_imag
_atom_type_scat_source
C C 0.0137 0.0067 'International Tables Vol C Tables 4.2.6.8 and 6.1.1.4'
H H 0.0000 0.0000 'International Tables Vol C Tables 4.2.6.8 and 6.1.1.4'
Br Br -0.9338 1.0006 'International Tables Vol C Tables 4.2.6.8 and 6.1.1.4'
I I 0.0030 5.4350 'International Tables Vol C Tables 4.2.6.8 and 6.1.1.4'
N N 0.0241 0.0134 'International Tables Vol C Tables 4.2.6.8 and 6.1.1.4'

loop_
_geom_angle_atom_site_label_1
_geom_angle_atom_site_label_2
_geom_angle_atom_site_label_3
_geom_angle
_geom_angle_site_symmetry_1
_geom_angle_site_symmetry_3
C1 N1 C5 120.6(3) . .
C1 N1 C6 118.9(3) . .
C5 N1 C6 120.4(3) . .
N1 C1 H1 119.7 . .
N1 C1 C2 120.5(3) . .
C2 C1 H1 119.7 . .
C1 C2 H2 119.8 . .
C1 C2 C3 120.4(3) . .
C3 C2 H2 119.8 . .
C2 C3 C3 121.5(3) . 3_776
C2 C3 C4 117.5(3) . .
C4 C3 C3 120.9(3) . 3_776
C3 C4 H4 120.0 . .
C5 C4 C3 119.9(3) . .
C5 C4 H4 120.0 . .
N1 C5 C4 121.0(3) . .
N1 C5 H5 119.5 . .
C4 C5 H5 119.5 . .
N1 C6 H6A 109.5 . .
N1 C6 H6B 109.5 . .
N1 C6 H6C 109.5 . .
H6A C6 H6B 109.5 . .
H6A C6 H6C 109.5 . .
H6B C6 H6C 109.5 . .

loop_
_geom_bond_atom_site_label_1
_geom_bond_atom_site_label_2
_geom_bond_distance
_geom_bond_site_symmetry_2
N1 C1 1.343(4) .
N1 C5 1.344(4) .
N1 C6 1.486(4) .
C1 H1 0.9500 .
C1 C2 1.376(4) .
C2 H2 0.9500 .
C2 C3 1.386(4) .
C3 C3 1.485(6) 3_776
C3 C4 1.402(4) .
C4 H4 0.9500 .
C4 C5 1.370(4) .
C5 H5 0.9500 .
C6 H6A 0.9800 .
C6 H6B 0.9800 .
C6 H6C 0.9800 .

loop_
_geom_torsion_atom_site_label_1
_geom_torsion_atom_site_label_2
_geom_torsion_atom_site_label_3
_geom_torsion_atom_site_label_4
_geom_torsion
_geom_torsion_site_symmetry_1
_geom_torsion_site_symmetry_2
_geom_torsion_site_symmetry_3
_geom_torsion_site_symmetry_4
N1 C1 C2 C3 1.8(5) . . . .
C1 N1 C5 C4 -0.3(4) . . . .
C1 C2 C3 C3 178.0(3) . . . 3_776
C1 C2 C3 C4 -1.5(4) . . . .
C2 C3 C4 C5 0.3(4) . . . .
C3 C3 C4 C5 -179.1(3) 3_776 . . .
C3 C4 C5 N1 0.6(5) . . . .
C5 N1 C1 C2 -0.9(4) . . . .
C6 N1 C1 C2 -179.0(3) . . . .
C6 N1 C5 C4 177.8(3) . . . .

_cod_database_fobs_code 4519458
